data_7224815
loop_
_publ_author_name
'D'Alessio, Daniel'
'Krause-Heuer, Answen M'
'Skelton, Brian W.'
'Fraser, Benjamin Hugh'
'Massi, Massimiliano'
'Ogden, Mark Ian'

_publ_section_title
;
 Synthesis, structure and conformational mobility of tetra-substituted
 cyanomethoxy p-tert-butylcalix[4]arenes
;
_journal_name_full 'RSC Adv.'
_journal_paper_doi 10.1039/C6RA05865E
_journal_year 2016
_chemical_formula_moiety 'C52 H60 N4 O4'
_chemical_formula_sum 'C52 H60 N4 O4'
_chemical_formula_weight 805.04
_chemical_name_systematic
;
 ?
;
_space_group_IT_number 15
_symmetry_cell_setting monoclinic
_symmetry_space_group_name_Hall '-C 2yc'
_symmetry_space_group_name_H-M 'C 1 2/c 1'
_atom_sites_solution_hydrogens geom
_atom_sites_solution_primary direct
_atom_sites_solution_secondary difmap
_audit_creation_date 2012-02-28T10:49:53-00:00
_audit_creation_method 'WinGX routine CIF_UPDATE'
_audit_update_record
;
2016-02-29 deposited with the CCDC.
2016-04-01 downloaded from the CCDC.
;
_cell_angle_alpha 90
_cell_angle_beta 93.8360(10)
_cell_angle_gamma 90
_cell_formula_units_Z 8
_cell_length_a 14.6327(2)
_cell_length_b 16.7338(2)
_cell_length_c 37.5113(4)
_cell_measurement_reflns_used 36102
_cell_measurement_temperature 100(2)
_cell_measurement_theta_max 38.6059
_cell_measurement_theta_min 3.6993
_cell_volume 9164.46(19)
_computing_cell_refinement
;
        CrysAlisPro, Oxford Diffraction Ltd.,
        Version 1.171.33.52 (release 06-11-2009 CrysAlis171 .NET)
        (compiled Nov  6 2009,16:24:50)
;
_computing_data_collection
;
        CrysAlisPro, Oxford Diffraction Ltd.,
        Version 1.171.33.52 (release 06-11-2009 CrysAlis171 .NET)
        (compiled Nov  6 2009,16:24:50)
;
_computing_data_reduction
;
        CrysAlisPro, Oxford Diffraction Ltd.,
        Version 1.171.33.52 (release 06-11-2009 CrysAlis171 .NET)
        (compiled Nov  6 2009,16:24:50)
;
_computing_molecular_graphics 'OrtepII (Johnson, C. K. (1976)'
_computing_publication_material 'WinGX Farrugia, L. J. (1999)'
_computing_structure_refinement 'SHELXL-97 (Sheldrick, 2008)'
_diffrn_ambient_temperature 100(2)
_diffrn_detector_area_resol_mean 10.4738
_diffrn_measured_fraction_theta_full 0.999
_diffrn_measured_fraction_theta_max 0.999
_diffrn_measurement_device_type 'Oxford Diffraction Gemini diffractometer'
_diffrn_measurement_method '\w scans'
_diffrn_orient_matrix_UB_11 0.0410990399
_diffrn_orient_matrix_UB_12 0.0039899189
_diffrn_orient_matrix_UB_13 -0.0089157317
_diffrn_orient_matrix_UB_21 0.0131191712
_diffrn_orient_matrix_UB_22 -0.0394218374
_diffrn_orient_matrix_UB_23 0.0053397235
_diffrn_orient_matrix_UB_31 -0.0226017354
_diffrn_orient_matrix_UB_32 -0.0154721277
_diffrn_orient_matrix_UB_33 -0.0158716428
_diffrn_radiation_monochromator graphite
_diffrn_radiation_type MoK\a
_diffrn_radiation_wavelength 0.71073
_diffrn_reflns_av_R_equivalents 0.0341
_diffrn_reflns_av_unetI/netI 0.0435
_diffrn_reflns_limit_h_max 25
_diffrn_reflns_limit_h_min -25
_diffrn_reflns_limit_k_max 28
_diffrn_reflns_limit_k_min -28
_diffrn_reflns_limit_l_max 60
_diffrn_reflns_limit_l_min -64
_diffrn_reflns_number 95516
_diffrn_reflns_theta_full 38
_diffrn_reflns_theta_max 38
_diffrn_reflns_theta_min 3.7
_exptl_absorpt_coefficient_mu 0.074
_exptl_absorpt_correction_T_max 1
_exptl_absorpt_correction_T_min 0.97236
_exptl_absorpt_correction_type multi-scan
_exptl_absorpt_process_details
;
  CrysAlisPro, Oxford Diffraction Ltd.,
        Version 1.171.34.44 (release 25-10-2010 CrysAlis171 .NET)
        (compiled Oct 25 2010,18:11:34)
        Empirical absorption correction using spherical harmonics,
 implemented in SCALE3 ABSPACK scaling algorithm.

;
_exptl_crystal_colour colourless
_exptl_crystal_density_diffrn 1.167
_exptl_crystal_density_method 'not measured'
_exptl_crystal_description block
_exptl_crystal_F_000 3456
_exptl_crystal_size_max 0.51
_exptl_crystal_size_mid 0.37
_exptl_crystal_size_min 0.32
_refine_diff_density_max 0.605
_refine_diff_density_min -0.401
_refine_diff_density_rms 0.061
_refine_ls_extinction_method none
_refine_ls_goodness_of_fit_ref 0.985
_refine_ls_hydrogen_treatment constr
_refine_ls_matrix_type full
_refine_ls_number_parameters 569
_refine_ls_number_reflns 24922
_refine_ls_number_restraints 6
_refine_ls_restrained_S_all 0.989
_refine_ls_R_factor_all 0.0774
_refine_ls_R_factor_gt 0.0504
_refine_ls_shift/su_max 0.043
_refine_ls_shift/su_mean 0
_refine_ls_structure_factor_coef Fsqd
_refine_ls_weighting_details 'calc w=1/[\s^2^(Fo^2^)+(0.0903P)^2^] where P=(Fo^2^+2Fc^2^)/3'
_refine_ls_weighting_scheme calc
_refine_ls_wR_factor_gt 0.141
_refine_ls_wR_factor_ref 0.1488
_reflns_number_gt 16682
_reflns_number_total 24922
_reflns_threshold_expression I>2\s(I)
_cod_data_source_file c6ra05865e2.cif
_cod_data_source_block modd217
_cod_original_sg_symbol_Hall '-c 2yc'
_cod_database_code 7224815

loop_
_symmetry_equiv_pos_as_xyz
'x, y, z'
'-x, y, -z+1/2'
'x+1/2, y+1/2, z'
'-x+1/2, y+1/2, -z+1/2'
'-x, -y, -z'
'x, -y, z-1/2'
'-x+1/2, -y+1/2, -z'
'x+1/2, -y+1/2, z-1/2'

loop_
_atom_site_label
_atom_site_type_symbol
_atom_site_fract_x
_atom_site_fract_y
_atom_site_fract_z
_atom_site_U_iso_or_equiv
_atom_site_adp_type
_atom_site_occupancy
_atom_site_symmetry_multiplicity
_atom_site_calc_flag
_atom_site_refinement_flags
_atom_site_disorder_assembly
_atom_site_disorder_group
O11 O 0.29812(3) 0.32340(3) 0.674092(12) 0.01757(9) Uani 1 1 d . . .
C11 C 0.36675(4) 0.34125(4) 0.651099(15) 0.01380(10) Uani 1 1 d . . .
C111 C 0.30629(6) 0.24658(5) 0.690011(19) 0.02474(15) Uani 1 1 d . . .
H11A H 0.27 0.2451 0.7113 0.03 Uiso 1 1 calc R . .
H11B H 0.3712 0.2369 0.698 0.03 Uiso 1 1 calc R . .
C112 C 0.27438(7) 0.18247(5) 0.66514(2) 0.03191(18) Uani 1 1 d . . .
N112 N 0.24766(7) 0.13321(5) 0.64601(2) 0.0480(2) Uani 1 1 d . . .
C12 C 0.34944(4) 0.33093(4) 0.614372(15) 0.01402(10) Uani 1 1 d . . .
C13 C 0.41892(4) 0.34891(4) 0.592140(16) 0.01567(11) Uani 1 1 d . . .
H13 H 0.408 0.3413 0.5671 0.019 Uiso 1 1 calc R . .
C14 C 0.50429(4) 0.37782(4) 0.605249(16) 0.01506(11) Uani 1 1 d . . .
C141 C 0.57854(5) 0.39467(4) 0.579351(17) 0.01902(12) Uani 1 1 d . . .
C142 C 0.60901(6) 0.31489(5) 0.56360(2) 0.03235(18) Uani 1 1 d . . .
H14A H 0.6544 0.3251 0.5461 0.049 Uiso 1 1 calc R . .
H14B H 0.5558 0.2877 0.5519 0.049 Uiso 1 1 calc R . .
H14C H 0.6362 0.281 0.5828 0.049 Uiso 1 1 calc R . .
C143 C 0.53969(7) 0.44825(5) 0.54862(2) 0.03131(18) Uani 1 1 d . . .
H14D H 0.5168 0.4981 0.5584 0.047 Uiso 1 1 calc R . .
H14E H 0.4894 0.4204 0.5352 0.047 Uiso 1 1 calc R . .
H14F H 0.5881 0.4604 0.5326 0.047 Uiso 1 1 calc R . .
C144 C 0.66216(6) 0.43599(7) 0.59769(2) 0.0357(2) Uani 1 1 d . . .
H14G H 0.6438 0.4875 0.6074 0.054 Uiso 1 1 calc R . .
H14H H 0.7082 0.4448 0.5803 0.054 Uiso 1 1 calc R . .
H14I H 0.6882 0.4022 0.6171 0.054 Uiso 1 1 calc R . .
C15 C 0.51689(4) 0.39090(4) 0.642091(15) 0.01491(11) Uani 1 1 d . . .
H15 H 0.5737 0.412 0.6516 0.018 Uiso 1 1 calc R . .
C16 C 0.44909(4) 0.37409(4) 0.665335(15) 0.01347(10) Uani 1 1 d . . .
C1 C 0.46243(4) 0.39497(4) 0.704751(15) 0.01444(10) Uani 1 1 d . . .
H1A H 0.4554 0.3459 0.7191 0.017 Uiso 1 1 calc R . .
H1B H 0.5256 0.4151 0.7099 0.017 Uiso 1 1 calc R . .
O21 O 0.20414(3) 0.45985(3) 0.626068(11) 0.01765(9) Uani 1 1 d . . .
C21 C 0.18830(4) 0.44576(4) 0.589538(15) 0.01385(10) Uani 1 1 d . . .
C211 C 0.14014(5) 0.42823(5) 0.648686(18) 0.02462(15) Uani 1 1 d . . .
H21A H 0.1634 0.436 0.6738 0.03 Uiso 1 1 calc R . .
H21B H 0.1343 0.37 0.6444 0.03 Uiso 1 1 calc R . .
C212 C 0.04879(6) 0.46551(5) 0.643276(19) 0.02660(15) Uani 1 1 d . . .
N212 N -0.02286(5) 0.49314(5) 0.63925(2) 0.03627(18) Uani 1 1 d . . .
C22 C 0.15615(4) 0.50877(4) 0.567753(15) 0.01403(10) Uani 1 1 d . A .
C23 C 0.14614(4) 0.49621(4) 0.530785(15) 0.01452(10) Uani 1 1 d . . .
H23 H 0.1238 0.5386 0.5158 0.017 Uiso 1 1 calc R . .
C24 C 0.16785(4) 0.42340(4) 0.515252(15) 0.01367(10) Uani 1 1 d . . .
C241 C 0.15968(4) 0.40896(4) 0.474868(15) 0.01590(11) Uani 1 1 d . . .
C242 C 0.12022(6) 0.48152(5) 0.454058(17) 0.02294(14) Uani 1 1 d . . .
H24A H 0.0588 0.4933 0.4616 0.034 Uiso 1 1 calc R . .
H24B H 0.1166 0.4697 0.4284 0.034 Uiso 1 1 calc R . .
H24C H 0.1601 0.5279 0.4589 0.034 Uiso 1 1 calc R . .
C243 C 0.25520(5) 0.39091(4) 0.462205(18) 0.02112(13) Uani 1 1 d . . .
H24D H 0.2967 0.4353 0.4688 0.032 Uiso 1 1 calc R . .
H24E H 0.2511 0.3843 0.4362 0.032 Uiso 1 1 calc R . .
H24F H 0.2788 0.3416 0.4735 0.032 Uiso 1 1 calc R . .
C244 C 0.09633(5) 0.33700(5) 0.466382(18) 0.02215(13) Uani 1 1 d . . .
H24G H 0.122 0.2894 0.4785 0.033 Uiso 1 1 calc R . .
H24H H 0.0911 0.3278 0.4405 0.033 Uiso 1 1 calc R . .
H24I H 0.0355 0.348 0.4747 0.033 Uiso 1 1 calc R . .
C25 C 0.20110(4) 0.36246(4) 0.538133(15) 0.01445(10) Uani 1 1 d . . .
H25 H 0.2164 0.3125 0.5281 0.017 Uiso 1 1 calc R . .
C26 C 0.21267(4) 0.37227(4) 0.575065(15) 0.01372(10) Uani 1 1 d . . .
C2 C 0.25576(4) 0.30628(4) 0.598153(16) 0.01564(11) Uani 1 1 d . . .
H2A H 0.262 0.2576 0.5835 0.019 Uiso 1 1 calc R . .
H2B H 0.2154 0.2934 0.6175 0.019 Uiso 1 1 calc R . .
O31 O 0.15792(3) 0.61503(3) 0.659441(12) 0.01780(9) Uani 1 1 d . . .
C311 C 0.08335(5) 0.66941(5) 0.661231(19) 0.02318(14) Uani 1 1 d . . .
H31A H 0.0247 0.6399 0.6582 0.028 Uiso 1 1 calc R . .
H31B H 0.0849 0.709 0.6417 0.028 Uiso 1 1 calc R . .
C312 C 0.08938(5) 0.71090(5) 0.696002(19) 0.02517(15) Uani 1 1 d . . .
N312 N 0.09644(6) 0.74063(5) 0.72342(2) 0.03969(19) Uani 1 1 d . . .
C31 C 0.22765(4) 0.64129(4) 0.638301(16) 0.01483(11) Uani 1 1 d . . .
C32 C 0.30792(4) 0.67345(4) 0.655046(16) 0.01561(11) Uani 1 1 d . . .
C33 C 0.37486(5) 0.70061(4) 0.633486(18) 0.01854(12) Uani 1 1 d . . .
H33 H 0.4284 0.7247 0.6445 0.022 Uiso 1 1 calc R . .
C34 C 0.36677(5) 0.69397(4) 0.596265(18) 0.01948(12) Uani 1 1 d . A .
C341 C 0.44301(6) 0.72642(5) 0.57418(2) 0.02789(16) Uani 1 1 d D . .
C342 C 0.53668(7) 0.69178(7) 0.58864(3) 0.0346(2) Uani 0.8796(17) 1 d P A 1
H34A H 0.5333 0.6333 0.589 0.052 Uiso 0.8796(17) 1 calc PR A 1
H34B H 0.5514 0.7115 0.6129 0.052 Uiso 0.8796(17) 1 calc PR A 1
H34C H 0.5844 0.7086 0.5731 0.052 Uiso 0.8796(17) 1 calc PR A 1
C343 C 0.44764(9) 0.81689(6) 0.57867(4) 0.0470(3) Uani 0.8796(17) 1 d P A 1
H34D H 0.4974 0.8382 0.5652 0.07 Uiso 0.8796(17) 1 calc PR A 1
H34E H 0.459 0.83 0.604 0.07 Uiso 0.8796(17) 1 calc PR A 1
H34F H 0.3894 0.8406 0.5696 0.07 Uiso 0.8796(17) 1 calc PR A 1
C344 C 0.43104(9) 0.70227(10) 0.53531(3) 0.0524(4) Uani 0.8796(17) 1 d P A 1
H34G H 0.3763 0.7281 0.5241 0.079 Uiso 0.8796(17) 1 calc PR A 1
H34H H 0.4242 0.6441 0.5336 0.079 Uiso 0.8796(17) 1 calc PR A 1
H34I H 0.4849 0.7189 0.523 0.079 Uiso 0.8796(17) 1 calc PR A 1
C345 C 0.3844(6) 0.7704(6) 0.5405(2) 0.062(3) Uiso 0.1204(17) 1 d PD A 2
H34J H 0.3537 0.8179 0.5492 0.093 Uiso 0.1204(17) 1 calc PR A 2
H34K H 0.3385 0.7332 0.53 0.093 Uiso 0.1204(17) 1 calc PR A 2
H34L H 0.4262 0.7862 0.5224 0.093 Uiso 0.1204(17) 1 calc PR A 2
C346 C 0.4978(9) 0.6643(6) 0.5564(4) 0.080(8) Uiso 0.1204(17) 1 d PD A 2
H34M H 0.5311 0.6892 0.5375 0.12 Uiso 0.1204(17) 1 calc PR A 2
H34N H 0.4566 0.6231 0.546 0.12 Uiso 0.1204(17) 1 calc PR A 2
H34O H 0.5416 0.6399 0.5741 0.12 Uiso 0.1204(17) 1 calc PR A 2
C347 C 0.4999(10) 0.7916(7) 0.5916(4) 0.082(10) Uiso 0.1204(17) 1 d PD A 2
H34P H 0.5568 0.7974 0.5795 0.123 Uiso 0.1204(17) 1 calc PR A 2
H34Q H 0.5145 0.7782 0.6168 0.123 Uiso 0.1204(17) 1 calc PR A 2
H34R H 0.4657 0.842 0.59 0.123 Uiso 0.1204(17) 1 calc PR A 2
C35 C 0.28810(5) 0.65730(4) 0.580935(17) 0.01820(12) Uani 1 1 d . . .
H35 H 0.2821 0.6502 0.5558 0.022 Uiso 1 1 calc R A .
C36 C 0.21773(4) 0.63059(4) 0.601419(16) 0.01549(11) Uani 1 1 d . A .
C3 C 0.13443(4) 0.59007(4) 0.583144(16) 0.01686(11) Uani 1 1 d . . .
H3A H 0.1086 0.6249 0.5637 0.02 Uiso 1 1 calc R A .
H3B H 0.0872 0.5835 0.6006 0.02 Uiso 1 1 calc R . .
O41 O 0.46108(3) 0.55857(3) 0.679793(12) 0.01610(9) Uani 1 1 d . . .
C411 C 0.55007(5) 0.57478(5) 0.69543(2) 0.02208(13) Uani 1 1 d . . .
H41A H 0.5962 0.5532 0.6799 0.026 Uiso 1 1 calc R . .
H41B H 0.5582 0.5474 0.7188 0.026 Uiso 1 1 calc R . .
C412 C 0.56548(6) 0.66070(6) 0.70055(3) 0.03345(19) Uani 1 1 d . . .
N412 N 0.57778(7) 0.72781(6) 0.70350(4) 0.0666(3) Uani 1 1 d . . .
C41 C 0.39596(4) 0.53616(4) 0.703411(15) 0.01319(10) Uani 1 1 d . . .
C42 C 0.39511(4) 0.45746(4) 0.716186(15) 0.01308(10) Uani 1 1 d . . .
C43 C 0.32728(4) 0.43592(4) 0.738721(15) 0.01484(11) Uani 1 1 d . . .
H43 H 0.3272 0.3831 0.748 0.018 Uiso 1 1 calc R . .
C44 C 0.25913(4) 0.48937(4) 0.748161(15) 0.01540(11) Uani 1 1 d . . .
C441 C 0.18416(5) 0.46043(4) 0.771821(17) 0.01904(12) Uani 1 1 d . . .
C442 C 0.11324(5) 0.52577(5) 0.77734(2) 0.02677(16) Uani 1 1 d . . .
H44A H 0.143 0.571 0.79 0.04 Uiso 1 1 calc R . .
H44B H 0.0649 0.5044 0.7915 0.04 Uiso 1 1 calc R . .
H44C H 0.0864 0.5437 0.7541 0.04 Uiso 1 1 calc R . .
C443 C 0.22734(5) 0.43428(5) 0.808472(19) 0.02676(16) Uani 1 1 d . . .
H44D H 0.2727 0.3922 0.8052 0.04 Uiso 1 1 calc R . .
H44E H 0.1795 0.4138 0.8231 0.04 Uiso 1 1 calc R . .
H44F H 0.2574 0.4802 0.8205 0.04 Uiso 1 1 calc R . .
C444 C 0.13411(5) 0.38833(5) 0.75403(2) 0.02838(16) Uani 1 1 d . . .
H44G H 0.1044 0.4047 0.731 0.043 Uiso 1 1 calc R . .
H44H H 0.0878 0.3687 0.7696 0.043 Uiso 1 1 calc R . .
H44I H 0.1784 0.3457 0.7502 0.043 Uiso 1 1 calc R . .
C45 C 0.26164(4) 0.56657(4) 0.734149(16) 0.01637(11) Uani 1 1 d . . .
H45 H 0.2162 0.6038 0.7402 0.02 Uiso 1 1 calc R . .
C46 C 0.32857(4) 0.59127(4) 0.711553(15) 0.01441(10) Uani 1 1 d . . .
C4 C 0.32445(5) 0.67470(4) 0.695445(16) 0.01700(11) Uani 1 1 d . . .
H4A H 0.2747 0.7052 0.7058 0.02 Uiso 1 1 calc R . .
H4B H 0.3828 0.7027 0.7019 0.02 Uiso 1 1 calc R . .

loop_
_atom_site_aniso_label
_atom_site_aniso_U_11
_atom_site_aniso_U_22
_atom_site_aniso_U_33
_atom_site_aniso_U_23
_atom_site_aniso_U_13
_atom_site_aniso_U_12
O11 0.01770(19) 0.0208(2) 0.01421(18) 0.00072(16) 0.00088(15) -0.00342(16)
C11 0.0144(2) 0.0147(2) 0.0120(2) -0.00008(18) -0.00111(18) 0.00052(19)
C111 0.0300(3) 0.0258(3) 0.0176(3) 0.0055(2) -0.0042(2) -0.0085(3)
C112 0.0431(5) 0.0234(3) 0.0279(3) 0.0080(3) -0.0078(3) -0.0052(3)
N112 0.0738(6) 0.0258(4) 0.0415(4) 0.0045(3) -0.0182(4) -0.0070(4)
C12 0.0168(2) 0.0128(2) 0.0121(2) -0.00059(17) -0.00231(18) 0.00018(19)
C13 0.0191(3) 0.0157(3) 0.0119(2) -0.00128(18) -0.00113(19) 0.0000(2)
C14 0.0176(2) 0.0145(2) 0.0131(2) -0.00080(18) 0.00052(19) 0.00036(19)
C141 0.0217(3) 0.0208(3) 0.0148(2) -0.0001(2) 0.0032(2) -0.0025(2)
C142 0.0367(4) 0.0285(4) 0.0338(4) -0.0017(3) 0.0168(3) 0.0036(3)
C143 0.0380(4) 0.0307(4) 0.0252(3) 0.0104(3) 0.0028(3) -0.0042(3)
C144 0.0288(4) 0.0571(6) 0.0217(3) -0.0032(3) 0.0049(3) -0.0193(4)
C15 0.0144(2) 0.0165(3) 0.0136(2) -0.00165(19) -0.00089(18) 0.00026(19)
C16 0.0142(2) 0.0143(2) 0.0115(2) -0.00092(17) -0.00189(17) 0.00176(19)
C1 0.0135(2) 0.0176(3) 0.0118(2) -0.00122(18) -0.00212(17) 0.00197(19)
O21 0.0200(2) 0.0218(2) 0.01081(17) -0.00238(15) -0.00107(15) 0.00106(17)
C21 0.0140(2) 0.0169(2) 0.0104(2) -0.00223(18) -0.00086(17) -0.00094(19)
C211 0.0262(3) 0.0316(4) 0.0165(3) 0.0020(2) 0.0046(2) 0.0029(3)
C212 0.0256(3) 0.0364(4) 0.0183(3) -0.0041(3) 0.0054(2) -0.0026(3)
N212 0.0258(3) 0.0534(5) 0.0303(3) -0.0042(3) 0.0066(3) 0.0007(3)
C22 0.0129(2) 0.0149(2) 0.0140(2) -0.00217(18) -0.00136(18) 0.00015(19)
C23 0.0145(2) 0.0156(2) 0.0132(2) -0.00067(18) -0.00128(18) 0.00046(19)
C24 0.0139(2) 0.0153(2) 0.0116(2) -0.00084(18) -0.00073(17) -0.00159(19)
C241 0.0190(3) 0.0168(3) 0.0116(2) -0.00072(19) -0.00061(19) -0.0010(2)
C242 0.0311(3) 0.0235(3) 0.0139(2) 0.0022(2) -0.0013(2) 0.0038(3)
C243 0.0238(3) 0.0218(3) 0.0183(3) -0.0012(2) 0.0055(2) -0.0002(2)
C244 0.0251(3) 0.0244(3) 0.0162(3) -0.0028(2) -0.0043(2) -0.0061(2)
C25 0.0164(2) 0.0141(2) 0.0125(2) -0.00190(18) -0.00157(18) -0.00094(19)
C26 0.0137(2) 0.0145(2) 0.0126(2) -0.00040(18) -0.00192(18) -0.00145(18)
C2 0.0183(2) 0.0142(2) 0.0137(2) -0.00029(18) -0.00394(19) -0.0019(2)
O31 0.01604(19) 0.0196(2) 0.01781(19) -0.00368(16) 0.00162(16) 0.00193(16)
C311 0.0199(3) 0.0301(3) 0.0192(3) -0.0072(2) -0.0012(2) 0.0080(3)
C312 0.0272(3) 0.0257(3) 0.0223(3) -0.0047(2) -0.0005(3) 0.0113(3)
N312 0.0461(4) 0.0443(4) 0.0275(3) -0.0137(3) -0.0068(3) 0.0258(3)
C31 0.0162(2) 0.0132(2) 0.0149(2) -0.00209(18) -0.00028(19) 0.00113(19)
C32 0.0182(2) 0.0119(2) 0.0162(2) -0.00168(19) -0.00228(19) 0.00141(19)
C33 0.0203(3) 0.0157(3) 0.0193(3) -0.0010(2) -0.0017(2) -0.0028(2)
C34 0.0223(3) 0.0175(3) 0.0186(3) 0.0002(2) 0.0013(2) -0.0027(2)
C341 0.0302(4) 0.0294(4) 0.0245(3) 0.0007(3) 0.0051(3) -0.0097(3)
C342 0.0254(4) 0.0403(6) 0.0391(5) 0.0014(4) 0.0100(4) 0.0001(4)
C343 0.0459(6) 0.0220(5) 0.0757(8) 0.0156(5) 0.0231(6) -0.0047(4)
C344 0.0473(6) 0.0909(10) 0.0196(4) 0.0009(5) 0.0068(4) -0.0348(6)
C35 0.0223(3) 0.0171(3) 0.0150(2) -0.0013(2) -0.0003(2) -0.0002(2)
C36 0.0169(2) 0.0133(2) 0.0158(2) -0.00255(19) -0.00210(19) 0.00200(19)
C3 0.0169(2) 0.0174(3) 0.0158(2) -0.0039(2) -0.00291(19) 0.0030(2)
O41 0.01392(18) 0.0195(2) 0.01487(18) 0.00094(15) 0.00068(14) -0.00196(16)
C411 0.0149(3) 0.0243(3) 0.0268(3) 0.0018(2) -0.0004(2) -0.0034(2)
C412 0.0220(3) 0.0315(4) 0.0456(5) -0.0089(3) -0.0072(3) -0.0043(3)
N412 0.0377(5) 0.0378(5) 0.1210(10) -0.0247(6) -0.0185(5) -0.0069(4)
C41 0.0120(2) 0.0160(2) 0.0114(2) -0.00112(18) -0.00111(17) -0.00060(18)
C42 0.0125(2) 0.0157(2) 0.0107(2) -0.00140(17) -0.00210(17) 0.00012(18)
C43 0.0141(2) 0.0174(3) 0.0127(2) -0.00010(18) -0.00084(18) -0.00061(19)
C44 0.0125(2) 0.0212(3) 0.0123(2) -0.00142(19) -0.00073(18) -0.0003(2)
C441 0.0142(2) 0.0276(3) 0.0154(2) 0.0001(2) 0.00133(19) -0.0005(2)
C442 0.0174(3) 0.0393(4) 0.0241(3) 0.0008(3) 0.0050(2) 0.0039(3)
C443 0.0210(3) 0.0419(4) 0.0175(3) 0.0061(3) 0.0020(2) 0.0000(3)
C444 0.0222(3) 0.0361(4) 0.0273(3) -0.0027(3) 0.0047(3) -0.0104(3)
C45 0.0147(2) 0.0200(3) 0.0142(2) -0.0029(2) -0.00058(19) 0.0022(2)
C46 0.0147(2) 0.0153(2) 0.0127(2) -0.00222(18) -0.00251(18) 0.00060(19)
C4 0.0195(3) 0.0150(3) 0.0160(2) -0.00285(19) -0.0025(2) 0.0002(2)

loop_
_atom_type_symbol
_atom_type_description
_atom_type_scat_dispersion_real
_atom_type_scat_dispersion_imag
_atom_type_scat_source
C C 0.0033 0.0016 'International Tables Vol C Tables 4.2.6.8 and 6.1.1.4'
H H 0 0 'International Tables Vol C Tables 4.2.6.8 and 6.1.1.4'
N N 0.0061 0.0033 'International Tables Vol C Tables 4.2.6.8 and 6.1.1.4'
O O 0.0106 0.006 'International Tables Vol C Tables 4.2.6.8 and 6.1.1.4'

loop_
_geom_angle_atom_site_label_1
_geom_angle_atom_site_label_2
_geom_angle_atom_site_label_3
_geom_angle
C11 O11 C111 114.14(5)
C12 C11 C16 121.41(6)
C12 C11 O11 119.48(5)
C16 C11 O11 118.97(5)
O11 C111 C112 112.21(6)
O11 C111 H11A 109.2
C112 C111 H11A 109.2
O11 C111 H11B 109.2
C112 C111 H11B 109.2
H11A C111 H11B 107.9
N112 C112 C111 178.46(11)
C13 C12 C11 118.29(5)
C13 C12 C2 119.67(5)
C11 C12 C2 121.92(6)
C12 C13 C14 122.41(5)
C12 C13 H13 118.8
C14 C13 H13 118.8
C13 C14 C15 117.21(6)
C13 C14 C141 119.72(5)
C15 C14 C141 123.06(6)
C144 C141 C14 112.23(6)
C144 C141 C142 108.77(7)
C14 C141 C142 108.67(6)
C144 C141 C143 108.55(7)
C14 C141 C143 109.89(6)
C142 C141 C143 108.67(6)
C141 C142 H14A 109.5
C141 C142 H14B 109.5
H14A C142 H14B 109.5
C141 C142 H14C 109.5
H14A C142 H14C 109.5
H14B C142 H14C 109.5
C141 C143 H14D 109.5
C141 C143 H14E 109.5
H14D C143 H14E 109.5
C141 C143 H14F 109.5
H14D C143 H14F 109.5
H14E C143 H14F 109.5
C141 C144 H14G 109.5
C141 C144 H14H 109.5
H14G C144 H14H 109.5
C141 C144 H14I 109.5
H14G C144 H14I 109.5
H14H C144 H14I 109.5
C16 C15 C14 122.31(6)
C16 C15 H15 118.8
C14 C15 H15 118.8
C15 C16 C11 118.19(5)
C15 C16 C1 120.82(5)
C11 C16 C1 120.92(5)
C42 C1 C16 112.95(5)
C42 C1 H1A 109
C16 C1 H1A 109
C42 C1 H1B 109
C16 C1 H1B 109
H1A C1 H1B 107.8
C21 O21 C211 117.06(5)
O21 C21 C22 118.34(5)
O21 C21 C26 119.98(5)
C22 C21 C26 121.40(5)
O21 C211 C212 113.00(6)
O21 C211 H21A 109
C212 C211 H21A 109
O21 C211 H21B 109
C212 C211 H21B 109
H21A C211 H21B 107.8
N212 C212 C211 178.73(10)
C21 C22 C23 118.36(5)
C21 C22 C3 121.64(5)
C23 C22 C3 119.99(5)
C24 C23 C22 122.18(5)
C24 C23 H23 118.9
C22 C23 H23 118.9
C23 C24 C25 117.35(5)
C23 C24 C241 123.09(5)
C25 C24 C241 119.53(5)
C24 C241 C242 112.34(5)
C24 C241 C243 108.95(5)
C242 C241 C243 108.50(6)
C24 C241 C244 109.52(5)
C242 C241 C244 108.22(5)
C243 C241 C244 109.27(6)
C241 C242 H24A 109.5
C241 C242 H24B 109.5
H24A C242 H24B 109.5
C241 C242 H24C 109.5
H24A C242 H24C 109.5
H24B C242 H24C 109.5
C241 C243 H24D 109.5
C241 C243 H24E 109.5
H24D C243 H24E 109.5
C241 C243 H24F 109.5
H24D C243 H24F 109.5
H24E C243 H24F 109.5
C241 C244 H24G 109.5
C241 C244 H24H 109.5
H24G C244 H24H 109.5
C241 C244 H24I 109.5
H24G C244 H24I 109.5
H24H C244 H24I 109.5
C26 C25 C24 122.54(6)
C26 C25 H25 118.7
C24 C25 H25 118.7
C25 C26 C21 118.14(5)
C25 C26 C2 120.04(5)
C21 C26 C2 121.72(5)
C26 C2 C12 111.16(5)
C26 C2 H2A 109.4
C12 C2 H2A 109.4
C26 C2 H2B 109.4
C12 C2 H2B 109.4
H2A C2 H2B 108
C31 O31 C311 114.46(5)
O31 C311 C312 109.96(6)
O31 C311 H31A 109.7
C312 C311 H31A 109.7
O31 C311 H31B 109.7
C312 C311 H31B 109.7
H31A C311 H31B 108.2
N312 C312 C311 177.21(8)
C36 C31 C32 121.53(6)
C36 C31 O31 119.30(5)
C32 C31 O31 119.07(5)
C33 C32 C31 117.87(6)
C33 C32 C4 120.37(6)
C31 C32 C4 121.68(6)
C32 C33 C34 122.70(6)
C32 C33 H33 118.7
C34 C33 H33 118.7
C35 C34 C33 117.35(6)
C35 C34 C341 122.93(6)
C33 C34 C341 119.72(6)
C347 C341 C346 113.7(7)
C344 C341 C343 111.93(10)
C347 C341 C34 115.2(8)
C346 C341 C34 115.2(6)
C344 C341 C34 112.65(7)
C343 C341 C34 108.71(8)
C344 C341 C342 106.25(9)
C343 C341 C342 107.49(8)
C34 C341 C342 109.66(7)
C347 C341 C345 104.8(6)
C346 C341 C345 103.6(6)
C34 C341 C345 102.2(4)
C341 C342 H34A 109.5
C341 C342 H34B 109.5
C341 C342 H34C 109.5
C341 C343 H34D 109.5
C341 C343 H34E 109.5
C341 C343 H34F 109.5
C341 C344 H34G 109.5
C341 C344 H34H 109.5
C341 C344 H34I 109.5
C341 C345 H34J 109.5
C341 C345 H34K 109.5
H34J C345 H34K 109.5
C341 C345 H34L 109.5
H34J C345 H34L 109.5
H34K C345 H34L 109.5
C341 C346 H34M 109.5
C341 C346 H34N 109.5
H34M C346 H34N 109.5
C341 C346 H34O 109.5
H34M C346 H34O 109.5
H34N C346 H34O 109.5
C341 C347 H34P 109.5
C341 C347 H34Q 109.5
H34P C347 H34Q 109.5
C341 C347 H34R 109.5
H34P C347 H34R 109.5
H34Q C347 H34R 109.5
C34 C35 C36 122.14(6)
C34 C35 H35 118.9
C36 C35 H35 118.9
C31 C36 C35 118.22(6)
C31 C36 C3 122.22(6)
C35 C36 C3 119.55(5)
C36 C3 C22 112.92(5)
C36 C3 H3A 109
C22 C3 H3A 109
C36 C3 H3B 109
C22 C3 H3B 109
H3A C3 H3B 107.8
C41 O41 C411 115.85(5)
O41 C411 C412 111.76(6)
O41 C411 H41A 109.3
C412 C411 H41A 109.3
O41 C411 H41B 109.3
C412 C411 H41B 109.3
H41A C411 H41B 107.9
N412 C412 C411 178.00(12)
O41 C41 C46 118.88(5)
O41 C41 C42 119.45(5)
C46 C41 C42 121.48(6)
C43 C42 C41 118.25(6)
C43 C42 C1 119.69(6)
C41 C42 C1 121.99(5)
C42 C43 C44 122.38(6)
C42 C43 H43 118.8
C44 C43 H43 118.8
C45 C44 C43 117.25(6)
C45 C44 C441 123.20(6)
C43 C44 C441 119.50(6)
C442 C441 C44 111.71(6)
C442 C441 C443 108.91(6)
C44 C441 C443 109.88(5)
C442 C441 C444 108.13(6)
C44 C441 C444 109.52(6)
C443 C441 C444 108.64(6)
C441 C442 H44A 109.5
C441 C442 H44B 109.5
H44A C442 H44B 109.5
C441 C442 H44C 109.5
H44A C442 H44C 109.5
H44B C442 H44C 109.5
C441 C443 H44D 109.5
C441 C443 H44E 109.5
H44D C443 H44E 109.5
C441 C443 H44F 109.5
H44D C443 H44F 109.5
H44E C443 H44F 109.5
C441 C444 H44G 109.5
C441 C444 H44H 109.5
H44G C444 H44H 109.5
C441 C444 H44I 109.5
H44G C444 H44I 109.5
H44H C444 H44I 109.5
C44 C45 C46 122.57(6)
C44 C45 H45 118.7
C46 C45 H45 118.7
C41 C46 C45 118.01(6)
C41 C46 C4 121.88(6)
C45 C46 C4 120.06(6)
C32 C4 C46 112.54(5)
C32 C4 H4A 109.1
C46 C4 H4A 109.1
C32 C4 H4B 109.1
C46 C4 H4B 109.1
H4A C4 H4B 107.8

loop_
_geom_bond_atom_site_label_1
_geom_bond_atom_site_label_2
_geom_bond_distance
O11 C11 1.3990(8)
O11 C111 1.4192(9)
C11 C12 1.3947(8)
C11 C16 1.3974(8)
C111 C112 1.4768(11)
C111 H11A 0.99
C111 H11B 0.99
C112 N112 1.1445(12)
C12 C13 1.3904(9)
C12 C2 1.5190(9)
C13 C14 1.3979(9)
C13 H13 0.95
C14 C15 1.3992(8)
C14 C141 1.5313(9)
C141 C144 1.5284(11)
C141 C142 1.5380(11)
C141 C143 1.5389(10)
C142 H14A 0.98
C142 H14B 0.98
C142 H14C 0.98
C143 H14D 0.98
C143 H14E 0.98
C143 H14F 0.98
C144 H14G 0.98
C144 H14H 0.98
C144 H14I 0.98
C15 C16 1.3927(9)
C15 H15 0.95
C16 C1 1.5191(8)
C1 C42 1.5180(9)
C1 H1A 0.99
C1 H1B 0.99
O21 C21 1.3945(7)
O21 C211 1.4082(9)
C21 C22 1.3962(9)
C21 C26 1.4001(9)
C211 C212 1.4768(11)
C211 H21A 0.99
C211 H21B 0.99
C212 N212 1.1465(11)
C22 C23 1.4005(8)
C22 C3 1.5197(9)
C23 C24 1.3962(9)
C23 H23 0.95
C24 C25 1.3991(8)
C24 C241 1.5308(8)
C241 C242 1.5353(10)
C241 C243 1.5360(10)
C241 C244 1.5399(10)
C242 H24A 0.98
C242 H24B 0.98
C242 H24C 0.98
C243 H24D 0.98
C243 H24E 0.98
C243 H24F 0.98
C244 H24G 0.98
C244 H24H 0.98
C244 H24I 0.98
C25 C26 1.3941(8)
C25 H25 0.95
C26 C2 1.5146(8)
C2 H2A 0.99
C2 H2B 0.99
O31 C31 1.4040(8)
O31 C311 1.4259(9)
C311 C312 1.4750(10)
C311 H31A 0.99
C311 H31B 0.99
C312 N312 1.1410(10)
C31 C36 1.3929(8)
C31 C32 1.4019(9)
C32 C33 1.3877(10)
C32 C4 1.5187(9)
C33 C34 1.3977(9)
C33 H33 0.95
C34 C35 1.3941(10)
C34 C341 1.5328(11)
C341 C347 1.496(8)
C341 C346 1.497(8)
C341 C344 1.5118(13)
C341 C343 1.5243(14)
C341 C342 1.5523(14)
C341 C345 1.651(7)
C342 H34A 0.98
C342 H34B 0.98
C342 H34C 0.98
C343 H34D 0.98
C343 H34E 0.98
C343 H34F 0.98
C344 H34G 0.98
C344 H34H 0.98
C344 H34I 0.98
C345 H34J 0.98
C345 H34K 0.98
C345 H34L 0.98
C346 H34M 0.98
C346 H34N 0.98
C346 H34O 0.98
C347 H34P 0.98
C347 H34Q 0.98
C347 H34R 0.98
C35 C36 1.3987(10)
C35 H35 0.95
C36 C3 1.5178(9)
C3 H3A 0.99
C3 H3B 0.99
O41 C41 1.3951(8)
O41 C411 1.4181(8)
C411 C412 1.4659(12)
C411 H41A 0.99
C411 H41B 0.99
C412 N412 1.1415(13)
C41 C46 1.3987(9)
C41 C42 1.4018(9)
C42 C43 1.3935(9)
C43 C44 1.4026(9)
C43 H43 0.95
C44 C45 1.3960(9)
C44 C441 1.5349(9)
C441 C442 1.5310(11)
C441 C443 1.5377(10)
C441 C444 1.5401(11)
C442 H44A 0.98
C442 H44B 0.98
C442 H44C 0.98
C443 H44D 0.98
C443 H44E 0.98
C443 H44F 0.98
C444 H44G 0.98
C444 H44H 0.98
C444 H44I 0.98
C45 C46 1.3998(9)
C45 H45 0.95
C46 C4 1.5208(9)
C4 H4A 0.99
C4 H4B 0.99
